data_4341303
loop_
_publ_author_name
'Evers, J\"urgen'
'Gospodinov, Ivan'
'Joas, Manuel'
'Klap\"otke, Thomas M'
'Stierstorfer, J\"org'

_publ_section_title
;
 Cocrystallization of Photosensitive Energetic Copper(II) Perchlorate
 Complexes with the Nitrogen-rich Ligand 1,2-Di(1H-tetrazol-5-yl)ethane.
;
_journal_issue 21
_journal_name_full 'Inorganic chemistry'
_journal_page_first 11749
_journal_page_last 11756
_journal_paper_doi 10.1021/ic5020175
_journal_volume 53
_journal_year 2014
_chemical_formula_moiety 'C8 H16 Cu N16 O2, 2(Cl O4), 2(H2 O)'
_chemical_formula_sum 'C8 H20 Cl2 Cu N16 O12'
_chemical_formula_weight 666.84
_chemical_name_common '[Cu(dt-5-e)~2~(H~2~O)~2~](ClO~4~)~2~ * 2 H~2~O'
_chemical_name_systematic
;
 ?
;
_space_group_IT_number 29
_symmetry_cell_setting orthorhombic
_symmetry_Int_Tables_number 29
_symmetry_space_group_name_Hall 'P 2c -2b'
_symmetry_space_group_name_H-M 'P b c 21'
_atom_sites_solution_hydrogens geom
_atom_sites_solution_primary direct
_atom_sites_solution_secondary difmap
_audit_creation_date 'Fri Jun 27 13:50:58 2014'
_audit_creation_method SHELXL-97
_cell_angle_alpha 90.00
_cell_angle_beta 90.00
_cell_angle_gamma 90.00
_cell_formula_units_Z 4
_cell_length_a 6.72730(10)
_cell_length_b 21.9914(4)
_cell_length_c 15.9205(3)
_cell_measurement_reflns_used 15858
_cell_measurement_temperature 173(2)
_cell_measurement_theta_max 32.3620
_cell_measurement_theta_min 4.3670
_cell_volume 2355.32(7)
_computing_cell_refinement
;
CrysAlisPro, Agilent Technologies,
Version 1.171.36.24 (release 03-12-2012 CrysAlis171 .NET)
(compiled Dec  3 2012,18:21:49)
;
_computing_data_collection
;
CrysAlisPro, Agilent Technologies,
Version 1.171.36.24 (release 03-12-2012 CrysAlis171 .NET)
(compiled Dec  3 2012,18:21:49)
;
_computing_data_reduction
;
CrysAlisPro, Agilent Technologies,
Version 1.171.36.24 (release 03-12-2012 CrysAlis171 .NET)
(compiled Dec  3 2012,18:21:49)
;
_computing_structure_refinement 'SHELXL-97 (Sheldrick, 1997)'
_computing_structure_solution 'SIR97 (Altomare <i>et al.</i>, 1999)'
_diffrn_ambient_temperature 173(2)
_diffrn_detector_area_resol_mean 15.9809
_diffrn_measured_fraction_theta_full 0.994
_diffrn_measured_fraction_theta_max 0.994
_diffrn_measurement_device_type 'Xcalibur, Sapphire3'
_diffrn_measurement_method '\w scans'
_diffrn_radiation_monochromator graphite
_diffrn_radiation_source 'fine-focus sealed tube'
_diffrn_radiation_type MoK\a
_diffrn_radiation_wavelength 0.71073
_diffrn_reflns_av_R_equivalents 0.0321
_diffrn_reflns_av_sigmaI/netI 0.0179
_diffrn_reflns_limit_h_max 8
_diffrn_reflns_limit_h_min -8
_diffrn_reflns_limit_k_max 27
_diffrn_reflns_limit_k_min -27
_diffrn_reflns_limit_l_max 19
_diffrn_reflns_limit_l_min -19
_diffrn_reflns_number 33668
_diffrn_reflns_theta_full 26.37
_diffrn_reflns_theta_max 26.37
_diffrn_reflns_theta_min 4.26
_exptl_absorpt_coefficient_mu 1.247
_exptl_absorpt_correction_T_max 1.00000
_exptl_absorpt_correction_T_min 0.94233
_exptl_absorpt_correction_type multi-scan
_exptl_absorpt_process_details
;
CrysAlisPro, Agilent Technologies,
Version 1.171.36.24 (release 03-12-2012 CrysAlis171 .NET)
(compiled Dec  3 2012,18:21:49)
Empirical absorption correction using spherical harmonics,
 implemented in SCALE3 ABSPACK scaling algorithm.
;
_exptl_crystal_colour violet
_exptl_crystal_density_diffrn 1.881
_exptl_crystal_density_method 'not measured'
_exptl_crystal_description block
_exptl_crystal_F_000 1356
_exptl_crystal_size_max 0.304
_exptl_crystal_size_mid 0.282
_exptl_crystal_size_min 0.263
_refine_diff_density_max 3.800
_refine_diff_density_min -0.415
_refine_diff_density_rms 0.119
_refine_ls_abs_structure_details 'Flack H D (1983), Acta Cryst. A39, 876-881'
_refine_ls_abs_structure_Flack 0.403(16)
_refine_ls_extinction_method none
_refine_ls_goodness_of_fit_ref 1.079
_refine_ls_hydrogen_treatment mixed
_refine_ls_matrix_type full
_refine_ls_number_parameters 382
_refine_ls_number_reflns 4785
_refine_ls_number_restraints 11
_refine_ls_restrained_S_all 1.079
_refine_ls_R_factor_all 0.0473
_refine_ls_R_factor_gt 0.0460
_refine_ls_shift/su_max 0.004
_refine_ls_shift/su_mean 0.000
_refine_ls_structure_factor_coef Fsqd
_refine_ls_weighting_details 'calc w=1/[\s^2^(Fo^2^)+(0.0858P)^2^+1.8242P] where P=(Fo^2^+2Fc^2^)/3'
_refine_ls_weighting_scheme calc
_refine_ls_wR_factor_gt 0.1152
_refine_ls_wR_factor_ref 0.1172
_reflns_number_gt 4627
_reflns_number_total 4785
_reflns_threshold_expression >2\s(I)
_cod_data_source_file ic5020175_si_002.cif
_cod_data_source_block ix252
_cod_depositor_comments 'Adding full bibliography for 4341302--4341305.cif.'
_cod_database_code 4341303

loop_
_symmetry_equiv_pos_as_xyz
'x, y, z'
'-x, -y, z+1/2'
'-x, y+1/2, z'
'x, -y+1/2, z+1/2'

loop_
_atom_site_label
_atom_site_type_symbol
_atom_site_fract_x
_atom_site_fract_y
_atom_site_fract_z
_atom_site_U_iso_or_equiv
_atom_site_adp_type
_atom_site_occupancy
_atom_site_symmetry_multiplicity
_atom_site_calc_flag
_atom_site_refinement_flags
Cu1 Cu 0.75354(6) 0.873945(17) 0.95119(5) 0.01180(12) Uani 1 1 d .
Cl2 Cl 0.45688(13) 1.06809(4) 1.08316(5) 0.01581(19) Uani 1 1 d .
Cl1 Cl 1.03680(13) 0.68035(4) 0.82084(5) 0.0173(2) Uani 1 1 d .
O11 O 0.5474(4) 0.62182(11) 0.7237(2) 0.0144(6) Uani 1 1 d D
N5 N 0.9500(4) 0.72593(13) 1.0807(2) 0.0139(6) Uani 1 1 d .
H5 H 0.9358 0.6902 1.1048 0.017 Uiso 1 1 calc R
O7 O 0.4851(5) 1.01611(13) 1.0295(2) 0.0317(8) Uani 1 1 d .
N9 N 0.9680(5) 1.01365(14) 1.0999(2) 0.0145(7) Uani 1 1 d .
H9 H 1.0055 1.0505 1.1145 0.017 Uiso 1 1 calc R
O3 O 1.2146(4) 0.64556(14) 0.8325(3) 0.0399(10) Uani 1 1 d .
O9 O 0.2902(4) 1.10285(12) 1.0522(2) 0.0239(6) Uani 1 1 d .
O2 O 1.0666(4) 0.85824(12) 0.85302(19) 0.0193(5) Uani 1 1 d D
O4 O 0.8691(4) 0.64130(14) 0.8352(2) 0.0330(8) Uani 1 1 d .
N11 N 0.8874(5) 0.92078(13) 1.10996(18) 0.0146(6) Uani 1 1 d .
O8 O 0.4142(5) 1.04781(16) 1.16675(19) 0.0366(8) Uani 1 1 d .
O10 O 0.6325(4) 1.10544(13) 1.0806(2) 0.0320(7) Uani 1 1 d .
O5 O 1.0335(5) 0.72918(13) 0.8810(2) 0.0316(8) Uani 1 1 d .
N10 N 0.9375(5) 0.96689(13) 1.1540(2) 0.0157(6) Uani 1 1 d .
O1 O 0.4326(4) 0.88889(12) 1.05586(18) 0.0198(6) Uani 1 1 d D
C6 C 0.9540(5) 1.03597(15) 0.9466(3) 0.0135(7) Uani 1 1 d .
H6A H 1.0935 1.0501 0.9439 0.016 Uiso 1 1 calc R
H6B H 0.8692 1.0722 0.9552 0.016 Uiso 1 1 calc R
N14 N 0.3679(4) 0.98851(13) 0.8328(2) 0.0149(6) Uani 1 1 d .
C5 C 0.9324(5) 0.99544(15) 1.0209(2) 0.0112(6) Uani 1 1 d .
N13 N 0.5349(4) 1.02125(13) 0.8237(2) 0.0119(6) Uani 1 1 d .
H13 H 0.5433 1.0573 0.7999 0.014 Uiso 1 1 calc R
N16 N 0.6127(4) 0.93840(12) 0.8864(2) 0.0116(6) Uani 1 1 d .
N1 N 0.5338(5) 0.73571(14) 0.8020(2) 0.0159(7) Uani 1 1 d .
H1 H 0.4903 0.6994 0.7877 0.019 Uiso 1 1 calc R
C8 C 0.6872(5) 0.98986(15) 0.8570(2) 0.0106(6) Uani 1 1 d .
N6 N 1.1225(4) 0.75567(14) 1.0728(2) 0.0163(6) Uani 1 1 d .
N8 N 0.8852(4) 0.80854(12) 1.0174(2) 0.0108(6) Uani 1 1 d .
C3 C 0.5892(5) 0.74203(15) 1.0397(2) 0.0123(6) Uani 1 1 d .
H3A H 0.5090 0.7792 1.0485 0.015 Uiso 1 1 calc R
H3B H 0.5542 0.7128 1.0847 0.015 Uiso 1 1 calc R
N4 N 0.6247(4) 0.81162(13) 0.87595(19) 0.0121(6) Uani 1 1 d .
O12 O 0.9763(7) 0.87686(13) 0.6841(3) 0.0449(11) Uani 1 1 d D
C7 C 0.9000(5) 1.00757(16) 0.8620(2) 0.0124(6) Uani 1 1 d .
H7A H 0.9297 1.0370 0.8167 0.015 Uiso 1 1 calc R
H7B H 0.9836 0.9711 0.8528 0.015 Uiso 1 1 calc R
N7 N 1.0848(4) 0.80610(13) 1.0336(2) 0.0144(6) Uani 1 1 d .
N15 N 0.4143(4) 0.93888(13) 0.8717(2) 0.0149(6) Uani 1 1 d .
N12 N 0.8816(4) 0.93639(13) 1.02567(19) 0.0131(6) Uani 1 1 d .
C2 C 0.5349(5) 0.71411(14) 0.9542(2) 0.0125(7) Uani 1 1 d .
H2A H 0.6145 0.6767 0.9464 0.015 Uiso 1 1 calc R
H2B H 0.3932 0.7019 0.9557 0.015 Uiso 1 1 calc R
C4 C 0.8043(5) 0.75781(15) 1.0470(2) 0.0113(6) Uani 1 1 d .
N3 N 0.6307(5) 0.82704(13) 0.79213(19) 0.0171(6) Uani 1 1 d .
N2 N 0.5776(5) 0.78088(14) 0.7479(2) 0.0194(6) Uani 1 1 d .
C1 C 0.5661(5) 0.75417(15) 0.8797(2) 0.0099(6) Uani 1 1 d .
O6 O 1.0258(10) 0.7046(2) 0.7390(3) 0.0746(16) Uani 1 1 d .
H2D H 1.050(8) 0.8188(7) 0.863(4) 0.037(15) Uiso 1 1 d D
H2C H 1.181(4) 0.8763(17) 0.868(3) 0.019(11) Uiso 1 1 d D
H11A H 0.507(8) 0.619(2) 0.6704(12) 0.028 Uiso 1 1 d D
H11B H 0.6808(16) 0.621(3) 0.722(4) 0.049(17) Uiso 1 1 d D
H1B H 0.328(6) 0.866(2) 1.040(5) 0.060(19) Uiso 1 1 d D
H1A H 0.392(7) 0.9275(8) 1.059(3) 0.034(14) Uiso 1 1 d D
H12A H 1.107(3) 0.871(3) 0.676(4) 0.050 Uiso 1 1 d D
H12B H 0.955(8) 0.874(3) 0.7396(10) 0.050 Uiso 1 1 d D

loop_
_atom_site_aniso_label
_atom_site_aniso_U_11
_atom_site_aniso_U_22
_atom_site_aniso_U_33
_atom_site_aniso_U_23
_atom_site_aniso_U_13
_atom_site_aniso_U_12
Cu1 0.0181(2) 0.00621(19) 0.01106(19) 0.00045(14) -0.00529(12) -0.00118(11)
Cl2 0.0223(4) 0.0101(4) 0.0150(4) -0.0013(3) -0.0017(4) 0.0022(3)
Cl1 0.0271(4) 0.0123(4) 0.0126(4) -0.0015(3) 0.0010(4) -0.0007(3)
O11 0.0146(11) 0.0150(13) 0.0137(15) 0.0003(9) -0.0002(10) 0.0004(8)
N5 0.0131(13) 0.0114(13) 0.0171(16) 0.0003(12) 0.0011(12) -0.0021(11)
O7 0.0457(18) 0.0144(14) 0.035(2) -0.0119(13) 0.0143(15) -0.0040(13)
N9 0.0258(16) 0.0097(15) 0.0079(17) 0.0029(12) 0.0010(12) -0.0066(11)
O3 0.0207(12) 0.0155(14) 0.083(3) -0.0082(17) 0.0118(17) -0.0004(12)
O9 0.0218(12) 0.0164(13) 0.0335(17) 0.0064(12) -0.0092(12) 0.0007(11)
O2 0.0194(12) 0.0146(12) 0.0238(14) 0.0037(11) -0.0030(11) 0.0000(11)
O4 0.0212(13) 0.0204(14) 0.057(2) 0.0058(14) -0.0063(15) 0.0000(12)
N11 0.0210(14) 0.0129(13) 0.0099(14) -0.0006(11) -0.0023(11) -0.0025(11)
O8 0.0415(18) 0.053(2) 0.0155(16) 0.0060(15) -0.0006(13) 0.0045(16)
O10 0.0224(14) 0.0186(14) 0.055(2) -0.0064(14) -0.0066(15) -0.0014(12)
O5 0.0456(18) 0.0184(14) 0.031(2) -0.0144(14) 0.0051(14) 0.0002(13)
N10 0.0255(16) 0.0094(12) 0.0122(14) 0.0017(12) -0.0028(11) -0.0040(11)
O1 0.0260(14) 0.0141(12) 0.0192(14) 0.0006(11) -0.0069(11) -0.0056(11)
C6 0.0199(16) 0.0099(14) 0.0107(17) -0.0007(14) -0.0036(15) -0.0068(12)
N14 0.0153(13) 0.0119(13) 0.0176(15) 0.0004(12) -0.0027(12) -0.0002(11)
C5 0.0096(14) 0.0099(14) 0.0141(17) -0.0010(13) -0.0002(13) -0.0016(11)
N13 0.0170(14) 0.0087(13) 0.0100(15) 0.0021(12) -0.0003(13) 0.0033(11)
N16 0.0134(13) 0.0078(12) 0.0136(15) 0.0002(11) 0.0010(12) -0.0013(11)
N1 0.0261(15) 0.0083(14) 0.0133(18) -0.0024(12) -0.0030(12) -0.0036(11)
C8 0.0133(15) 0.0099(14) 0.0085(15) -0.0011(12) 0.0021(13) 0.0032(12)
N6 0.0193(13) 0.0161(14) 0.0133(14) 0.0012(12) -0.0033(13) 0.0039(12)
N8 0.0148(13) 0.0061(11) 0.0117(15) -0.0024(11) -0.0018(11) -0.0012(10)
C3 0.0145(15) 0.0119(15) 0.0106(15) -0.0025(13) -0.0005(13) -0.0018(13)
N4 0.0174(13) 0.0086(13) 0.0105(15) 0.0021(11) -0.0009(11) -0.0011(11)
O12 0.108(3) 0.0149(16) 0.0119(18) 0.0032(11) -0.0111(19) -0.0122(17)
C7 0.0138(15) 0.0154(15) 0.0081(15) 0.0014(13) 0.0016(13) -0.0033(12)
N7 0.0141(13) 0.0102(12) 0.0188(16) -0.0009(12) -0.0048(12) -0.0009(11)
N15 0.0140(14) 0.0175(15) 0.0131(16) 0.0001(12) -0.0026(11) -0.0006(11)
N12 0.0170(14) 0.0120(13) 0.0101(15) 0.0023(11) -0.0056(11) -0.0012(11)
C2 0.0185(15) 0.0082(14) 0.0109(17) 0.0028(14) 0.0009(14) -0.0034(12)
C4 0.0174(15) 0.0082(15) 0.0083(16) -0.0005(12) 0.0003(13) 0.0004(12)
N3 0.0271(15) 0.0132(14) 0.0111(15) 0.0026(11) -0.0031(13) -0.0017(12)
N2 0.0330(17) 0.0131(15) 0.0120(15) 0.0006(12) -0.0014(13) -0.0037(13)
C1 0.0111(14) 0.0096(14) 0.0090(17) -0.0005(12) -0.0007(12) -0.0001(11)
O6 0.153(5) 0.054(3) 0.0170(19) 0.0176(19) -0.011(2) -0.014(3)

loop_
_atom_type_symbol
_atom_type_description
_atom_type_scat_dispersion_real
_atom_type_scat_dispersion_imag
_atom_type_scat_source
C C 0.0033 0.0016 'International Tables Vol C Tables 4.2.6.8 and 6.1.1.4'
H H 0.0000 0.0000 'International Tables Vol C Tables 4.2.6.8 and 6.1.1.4'
N N 0.0061 0.0033 'International Tables Vol C Tables 4.2.6.8 and 6.1.1.4'
O O 0.0106 0.0060 'International Tables Vol C Tables 4.2.6.8 and 6.1.1.4'
Cl Cl 0.1484 0.1585 'International Tables Vol C Tables 4.2.6.8 and 6.1.1.4'
Cu Cu 0.3201 1.2651 'International Tables Vol C Tables 4.2.6.8 and 6.1.1.4'

loop_
_geom_angle_atom_site_label_1
_geom_angle_atom_site_label_2
_geom_angle_atom_site_label_3
_geom_angle
N8 Cu1 N16 178.01(14)
N8 Cu1 N12 89.45(13)
N16 Cu1 N12 91.32(11)
N8 Cu1 N4 90.86(11)
N16 Cu1 N4 88.38(13)
N12 Cu1 N4 179.68(14)
O8 Cl2 O10 111.6(2)
O8 Cl2 O7 109.3(2)
O10 Cl2 O7 109.1(2)
O8 Cl2 O9 109.1(2)
O10 Cl2 O9 109.00(17)
O7 Cl2 O9 108.7(2)
O6 Cl1 O3 111.5(3)
O6 Cl1 O4 109.4(3)
O3 Cl1 O4 108.43(17)
O6 Cl1 O5 109.3(3)
O3 Cl1 O5 109.0(2)
O4 Cl1 O5 109.2(2)
C4 N5 N6 110.3(3)
C5 N9 N10 110.0(3)
N10 N11 N12 110.0(3)
N11 N10 N9 107.1(3)
C5 C6 C7 115.6(3)
N15 N14 N13 107.6(3)
N9 C5 N12 106.3(3)
N9 C5 C6 123.3(3)
N12 C5 C6 130.4(3)
N14 N13 C8 108.7(3)
C8 N16 N15 107.8(3)
C8 N16 Cu1 127.7(2)
N15 N16 Cu1 124.3(2)
C1 N1 N2 109.7(3)
N16 C8 N13 106.9(3)
N16 C8 C7 124.8(3)
N13 C8 C7 128.4(3)
N7 N6 N5 107.1(3)
C4 N8 N7 107.6(3)
C4 N8 Cu1 127.8(2)
N7 N8 Cu1 124.4(2)
C4 C3 C2 113.1(3)
C1 N4 N3 106.7(3)
C1 N4 Cu1 138.5(2)
N3 N4 Cu1 113.3(2)
C8 C7 C6 112.5(3)
N6 N7 N8 108.4(3)
N14 N15 N16 109.1(3)
C5 N12 N11 106.7(3)
C5 N12 Cu1 137.4(3)
N11 N12 Cu1 114.5(2)
C1 C2 C3 115.8(3)
N5 C4 N8 106.6(3)
N5 C4 C3 128.9(3)
N8 C4 C3 124.4(3)
N2 N3 N4 109.1(3)
N3 N2 N1 107.0(3)
N1 C1 N4 107.4(3)
N1 C1 C2 122.7(3)
N4 C1 C2 129.9(3)

loop_
_geom_bond_atom_site_label_1
_geom_bond_atom_site_label_2
_geom_bond_distance
Cu1 N8 1.992(3)
Cu1 N16 1.993(3)
Cu1 N12 2.009(3)
Cu1 N4 2.016(3)
Cl2 O8 1.433(3)
Cl2 O10 1.439(3)
Cl2 O7 1.440(3)
Cl2 O9 1.444(3)
Cl1 O6 1.410(4)
Cl1 O3 1.432(3)
Cl1 O4 1.436(3)
Cl1 O5 1.439(3)
N5 C4 1.319(5)
N5 N6 1.338(4)
N9 C5 1.342(5)
N9 N10 1.356(4)
N11 N10 1.278(4)
N11 N12 1.386(4)
C6 C5 1.489(5)
C6 C7 1.528(5)
N14 N15 1.293(4)
N14 N13 1.342(4)
C5 N12 1.345(4)
N13 C8 1.345(4)
N16 C8 1.323(4)
N16 N15 1.355(4)
N1 C1 1.320(5)
N1 N2 1.347(5)
C8 C7 1.486(4)
N6 N7 1.297(4)
N8 C4 1.328(4)
N8 N7 1.368(4)
C3 C4 1.493(4)
C3 C2 1.538(5)
N4 C1 1.325(4)
N4 N3 1.378(4)
C2 C1 1.492(5)
N3 N2 1.286(4)

loop_
_geom_torsion_atom_site_label_1
_geom_torsion_atom_site_label_2
_geom_torsion_atom_site_label_3
_geom_torsion_atom_site_label_4
_geom_torsion
N12 N11 N10 N9 -0.7(4)
C5 N9 N10 N11 0.9(4)
N10 N9 C5 N12 -0.8(4)
N10 N9 C5 C6 -179.5(3)
C7 C6 C5 N9 -178.0(3)
C7 C6 C5 N12 3.6(5)
N15 N14 N13 C8 1.0(4)
N8 Cu1 N16 C8 158(4)
N12 Cu1 N16 C8 45.7(3)
N4 Cu1 N16 C8 -134.2(3)
N8 Cu1 N16 N15 -15(4)
N12 Cu1 N16 N15 -127.8(3)
N4 Cu1 N16 N15 52.3(3)
N15 N16 C8 N13 -0.6(4)
Cu1 N16 C8 N13 -175.0(2)
N15 N16 C8 C7 179.0(3)
Cu1 N16 C8 C7 4.6(5)
N14 N13 C8 N16 -0.2(4)
N14 N13 C8 C7 -179.9(3)
C4 N5 N6 N7 -0.4(4)
N16 Cu1 N8 C4 21(4)
N12 Cu1 N8 C4 133.8(3)
N4 Cu1 N8 C4 -46.3(3)
N16 Cu1 N8 N7 -165(4)
N12 Cu1 N8 N7 -52.7(3)
N4 Cu1 N8 N7 127.2(3)
N8 Cu1 N4 C1 26.7(4)
N16 Cu1 N4 C1 -151.5(4)
N12 Cu1 N4 C1 -169(100)
N8 Cu1 N4 N3 -137.0(2)
N16 Cu1 N4 N3 44.8(2)
N12 Cu1 N4 N3 27(28)
N16 C8 C7 C6 -83.2(4)
N13 C8 C7 C6 96.4(4)
C5 C6 C7 C8 63.3(4)
N5 N6 N7 N8 0.7(4)
C4 N8 N7 N6 -0.8(4)
Cu1 N8 N7 N6 -175.4(2)
N13 N14 N15 N16 -1.4(4)
C8 N16 N15 N14 1.3(4)
Cu1 N16 N15 N14 175.9(2)
N9 C5 N12 N11 0.4(4)
C6 C5 N12 N11 179.0(3)
N9 C5 N12 Cu1 164.9(3)
C6 C5 N12 Cu1 -16.5(6)
N10 N11 N12 C5 0.2(4)
N10 N11 N12 Cu1 -168.4(2)
N8 Cu1 N12 C5 156.6(4)
N16 Cu1 N12 C5 -25.3(4)
N4 Cu1 N12 C5 -7(28)
N8 Cu1 N12 N11 -39.7(3)
N16 Cu1 N12 N11 138.5(2)
N4 Cu1 N12 N11 156(36)
C4 C3 C2 C1 -62.5(4)
N6 N5 C4 N8 -0.1(4)
N6 N5 C4 C3 178.6(3)
N7 N8 C4 N5 0.5(4)
Cu1 N8 C4 N5 174.9(2)
N7 N8 C4 C3 -178.2(3)
Cu1 N8 C4 C3 -3.9(5)
C2 C3 C4 N5 -96.2(4)
C2 C3 C4 N8 82.2(4)
C1 N4 N3 N2 0.2(4)
Cu1 N4 N3 N2 169.0(2)
N4 N3 N2 N1 0.9(4)
C1 N1 N2 N3 -1.8(4)
N2 N1 C1 N4 1.9(4)
N2 N1 C1 C2 -178.9(3)
N3 N4 C1 N1 -1.3(4)
Cu1 N4 C1 N1 -165.6(3)
N3 N4 C1 C2 179.6(3)
Cu1 N4 C1 C2 15.2(6)
C3 C2 C1 N1 177.2(3)
C3 C2 C1 N4 -3.8(5)
